data_1563744
loop_
_publ_author_name
'Duan, Fang-Fang'
'Liu, Lin'
'Gao, Ying'
'Peng, Xiao-Gang'
'Meng, Xiang-Gao'
'Ruan, Han-Li'

_publ_section_title
;
 [11]-Chaetoglobosins from Pseudeurotium bakeri Induce G2/M Cell Cycle
 Arrest and Apoptosis in Human Cancer Cells
;
_journal_name_full 'Journal of Natural Products'
_journal_paper_doi 10.1021/acs.jnatprod.0c01335
_journal_year 2021
_chemical_absolute_configuration ad
_chemical_formula_moiety 'C29 H32 N2 O4'
_chemical_formula_sum 'C29 H32 N2 O4'
_chemical_formula_weight 472.56
_space_group_crystal_system monoclinic
_space_group_IT_number 5
_space_group_name_Hall 'I 2y'
_space_group_name_H-M_alt 'I 1 2 1'
_atom_sites_solution_hydrogens geom
_atom_sites_solution_primary direct
_audit_creation_date 2019-10-15
_audit_creation_method
;
Olex2 1.2
(compiled 2018.05.29 svn.r3508 for OlexSys, GUI svn.r5506)
;
_cell_angle_alpha 90
_cell_angle_beta 98.1710(14)
_cell_angle_gamma 90
_cell_formula_units_Z 4
_cell_length_a 20.5395(3)
_cell_length_b 5.87746(9)
_cell_length_c 24.8986(4)
_cell_measurement_reflns_used 15191
_cell_measurement_temperature 296(2)
_cell_measurement_theta_max 72.4160
_cell_measurement_theta_min 3.0290
_cell_volume 2975.25(8)
_computing_cell_refinement 'CrysAlisPro 1.171.39.28b (Rigaku OD, 2015)'
_computing_data_collection 'CrysAlisPro 1.171.39.28b (Rigaku OD, 2015)'
_computing_data_reduction 'CrysAlisPro 1.171.39.28b (Rigaku OD, 2015)'
_computing_molecular_graphics 'Olex2 (Dolomanov et al., 2009)'
_computing_publication_material 'Olex2 (Dolomanov et al., 2009)'
_computing_structure_refinement 'XL (Sheldrick, 2008)'
_computing_structure_solution 'XS (Sheldrick, 2008)'
_diffrn_ambient_temperature 296(2)
_diffrn_detector 'CCD plate'
_diffrn_measured_fraction_theta_full 0.997
_diffrn_measured_fraction_theta_max 0.997
_diffrn_measurement_details
;
List of Runs (angles in degrees, time in seconds):

  # Type    Start    End  Width  t~exp~   \w     \q     \k     \f   Frames
--------------------------------------------------------------------------
  1  \w     58.00  88.00   0.50    0.50    --    0.00  38.00 -90.00   60
  2  \w    -16.00  38.00   0.50    0.50    --    0.00  38.00  90.00  108
  3  \w    -13.00  17.00   0.50    0.50    --    0.00 -38.00 -30.00   60
  4  \w    -20.00  20.00   0.50    0.50    --    0.00  57.00  30.00   80
  5  \w     49.00  86.00   0.50    0.50    --    0.00  38.00  90.00   74
  6  \w     53.00  89.00   0.50    0.50    --    0.00  38.00   0.00   72
  7  \w     -8.00  17.00   0.50    0.50    --    0.00 -38.00 150.00   50
  8  \w    -17.00  40.00   0.50    0.50    --    0.00  38.00   0.00  114
  9  \w    -26.00  13.00   0.50    0.50    --    0.00 -57.00  30.00   78
 10  \w     63.00  89.00   0.50    0.50    --    0.00  57.00-180.00   52
 11  \w    -17.00  22.00   0.50    0.50    --    0.00  38.00 -90.00   78
 12  \w    -74.00 -45.00   0.50    0.50    --    0.00 -38.00 150.00   58
 13  \w    -84.00 -59.00   0.50    0.50    --    0.00 -57.00  30.00   50
 14  \w    -88.00 -41.00   0.50    0.50    --    0.00 -38.00 -30.00   94
 15  \w     51.00  85.00   0.50    0.50    --    0.00  57.00  30.00   68
 16  \w    -20.00  33.00   0.50    0.50    --    0.00  57.00-180.00  106
 17  \w    110.00 175.00   0.50    2.00    --   94.60  63.00-102.76  130
 18  \w     70.00 101.00   0.50    2.00    --   94.60  63.00-102.76   62
 19  \w     67.00  93.00   0.50    2.00    --   94.60  72.00  -0.05   52
 20  \w    146.00 172.00   0.50    2.00    --   94.60  60.00 -39.49   52
 21  \w     66.00  92.00   0.50    2.00    --   94.60  75.00-103.76   52
 22  \w     71.00  97.00   0.50    2.00    --   94.60  60.00 -39.49   52
 23  \w    145.00 184.00   0.50    2.00    --   94.60  72.00 157.19   78
 24  \w     66.00  92.00   0.50    2.00    --   94.60  74.00 -28.98   52
 25  \w     69.00 129.00   0.50    2.00    --   94.60  72.00  86.96  120
 26  \w    135.00 180.00   0.50    2.00    --   94.60  72.00  86.96   90
 27  \w     68.00  99.00   0.50    2.00    --   94.60  69.00-146.61   62
 28  \w    114.00 183.00   0.50    2.00    --   94.60  69.00-146.61  138
 29  \w     47.00 118.00   0.50    2.00    --   94.60 -61.00 150.00  142
 30  \w      6.00 123.00   0.50    2.00    --   94.60 -82.00 -60.00  234
 31  \w    148.00 174.00   0.50    2.00    --   94.60  73.00  23.30   52
 32  \w    159.00 184.00   0.50    2.00    --   94.60  68.00-160.90   50
 33  \w     69.00  95.00   0.50    2.00    --   94.60  68.00-160.90   52
 34  \w    126.00 183.00   0.50    2.00    --   94.60  60.00 -14.28  114
 35  \w    115.00 184.00   0.50    2.00    --   94.60  65.00-168.72  138
 36  \w     70.00  96.00   0.50    2.00    --   94.60  65.00-168.72   52
 37  \w     71.00 118.00   0.50    2.00    --   94.60  60.00 -14.28   94
 38  \w     67.00 119.00   0.50    2.00    --   94.60  72.00 157.19  104
 39  \w     71.00  96.00   0.50    2.00    --   94.60  61.00  60.00   50
 40  \w      5.00 123.00   0.50    2.00    --   94.60 -82.00-180.00  236
 41  \w     71.00  97.00   0.50    2.00    --   94.60  61.00 -60.00   52
 42  \w     87.00 116.00   0.50    2.00    --   94.60 -82.00  30.00   58
 43  \w     68.00 104.00   0.50    2.00    --   94.60  70.00  63.47   72
 44  \w     88.00 118.00   0.50    2.00    --   94.60 -77.00 -30.00   60
 45  \w     71.00 104.00   0.50    2.00    --   94.60  61.00-180.00   66
 46  \w     70.00 104.00   0.50    2.00    --   94.60  63.00 113.54   68
 47  \w     77.00 145.00   0.50    2.00    --   94.60  44.00  64.91  136
 48  \w      6.00  75.00   0.50    2.00    --   94.60 -77.00 -30.00  138
 49  \w     70.00 107.00   0.50    2.00    --   94.60  64.00 123.13   74
 50  \w     71.00  97.00   0.50    2.00    --   94.60  61.00-120.00   52
 51  \w     71.00  97.00   0.50    2.00    --   94.60  61.00 -30.00   52
 52  \w     71.00  97.00   0.50    2.00    --   94.60  61.00  30.00   52
 53  \w    139.00 183.00   0.50    2.00    --   94.60  61.00  30.00   88
 54  \w     78.00 176.00   0.50    2.00    --   94.60  30.00-180.00  196
 55  \w     71.00 152.00   0.50    2.00    --   94.60  61.00   0.00  162
 56  \w     75.00 146.00   0.50    2.00    --   94.60  48.00 -32.75  142
 57  \w    135.00 161.00   0.50    2.00    --   94.60  61.00 150.00   52
 58  \w     71.00  97.00   0.50    2.00    --   94.60  61.00 150.00   52
 59  \w    118.00 164.00   0.50    2.00    --   94.60  74.00  75.03   92
 60  \w     52.00 106.00   0.50    2.00    --   94.60 -61.00  60.00  108
 61  \w     66.00  92.00   0.50    2.00    --   94.60  74.00  75.03   52
 62  \w     67.00 179.00   0.50    2.00    --   94.60  73.00 -91.20  224
 63  \w     71.00 112.00   0.50    2.00    --   94.60  61.00-168.91   82
 64  \w     67.00  92.00   0.50    2.00    --   94.60  73.00  23.30   50
 65  \w     76.00 102.00   0.50    2.00    --   94.60  42.00-107.77   52
;
_diffrn_measurement_device 'four-circle diffractometer'
_diffrn_measurement_device_type 'XtaLAB AFC12 (RINC): Kappa single'
_diffrn_measurement_method '\w scans'
_diffrn_orient_matrix_type 'CrysAlisPro convention (1999,Acta A55,543-557)'
_diffrn_orient_matrix_UB_11 0.0121580000
_diffrn_orient_matrix_UB_12 0.0135828000
_diffrn_orient_matrix_UB_13 -0.0595583000
_diffrn_orient_matrix_UB_21 0.0747319000
_diffrn_orient_matrix_UB_22 -0.0137523000
_diffrn_orient_matrix_UB_23 0.0185003000
_diffrn_orient_matrix_UB_31 -0.0033020000
_diffrn_orient_matrix_UB_32 -0.2613855000
_diffrn_orient_matrix_UB_33 -0.0040820000
_diffrn_radiation_monochromator graphite
_diffrn_radiation_probe x-ray
_diffrn_radiation_type CuK\a
_diffrn_radiation_wavelength 1.54184
_diffrn_reflns_av_R_equivalents 0.0354
_diffrn_reflns_av_unetI/netI 0.0204
_diffrn_reflns_Laue_measured_fraction_full 0.997
_diffrn_reflns_Laue_measured_fraction_max 0.997
_diffrn_reflns_limit_h_max 24
_diffrn_reflns_limit_h_min -24
_diffrn_reflns_limit_k_max 6
_diffrn_reflns_limit_k_min -6
_diffrn_reflns_limit_l_max 29
_diffrn_reflns_limit_l_min -29
_diffrn_reflns_number 29508
_diffrn_reflns_point_group_measured_fraction_full 0.939
_diffrn_reflns_point_group_measured_fraction_max 0.939
_diffrn_reflns_theta_full 64.982
_diffrn_reflns_theta_max 64.982
_diffrn_reflns_theta_min 2.613
_diffrn_source 'fine-focus sealed X-ray tube'
_diffrn_source_type 'Enhance (Cu) X-ray Source'
_exptl_absorpt_coefficient_mu 0.563
_exptl_absorpt_correction_T_max 1.00000
_exptl_absorpt_correction_T_min 0.77778
_exptl_absorpt_correction_type multi-scan
_exptl_absorpt_process_details
;
CrysAlisPro 1.171.39.28b (Rigaku Oxford Diffraction, 2015)
Empirical absorption correction using spherical harmonics,
 implemented in SCALE3 ABSPACK scaling algorithm.
;
_exptl_crystal_colour colourless
_exptl_crystal_colour_primary colourless
_exptl_crystal_density_diffrn 1.055
_exptl_crystal_description needle
_exptl_crystal_F_000 1008
_exptl_crystal_size_max 0.5
_exptl_crystal_size_mid 0.07
_exptl_crystal_size_min 0.05
_refine_diff_density_max 0.177
_refine_diff_density_min -0.145
_refine_diff_density_rms 0.038
_refine_ls_abs_structure_details
;
 Flack x determined using 1693 quotients [(I+)-(I-)]/[(I+)+(I-)]
 (Parsons, Flack and Wagner, Acta Cryst. B69 (2013) 249-259).
;
_refine_ls_abs_structure_Flack -0.10(9)
_refine_ls_extinction_method none
_refine_ls_goodness_of_fit_ref 1.077
_refine_ls_hydrogen_treatment constr
_refine_ls_matrix_type full
_refine_ls_number_parameters 319
_refine_ls_number_reflns 4731
_refine_ls_number_restraints 1
_refine_ls_restrained_S_all 1.077
_refine_ls_R_factor_all 0.0414
_refine_ls_R_factor_gt 0.0392
_refine_ls_shift/su_max 0.009
_refine_ls_shift/su_mean 0.001
_refine_ls_structure_factor_coef Fsqd
_refine_ls_weighting_details 'w=1/[\s^2^(Fo^2^)+(0.0784P)^2^+0.1868P] where P=(Fo^2^+2Fc^2^)/3'
_refine_ls_weighting_scheme calc
_refine_ls_wR_factor_gt 0.1115
_refine_ls_wR_factor_ref 0.1133
_reflns_Friedel_coverage 0.697
_reflns_Friedel_fraction_full 0.865
_reflns_Friedel_fraction_max 0.865
_reflns_number_gt 4405
_reflns_number_total 4731
_reflns_threshold_expression 'I > 2\s(I)'
_cod_data_source_file np0c01335_si_002.cif
_cod_data_source_block 20190918_pss-36
_cod_database_code 1563744
_shelx_shelxl_version_number 2014/7
_shelx_space_group_comment
;
The symmetry employed for this shelxl refinement is uniquely defined
by the following loop, which should always be used as a source of
symmetry information in preference to the above space-group names.
They are only intended as comments.
;
_shelx_estimated_absorpt_t_max 0.972
_shelx_estimated_absorpt_t_min 0.766
_reflns_odcompleteness_completeness 99.90
_reflns_odcompleteness_iscentric 1
_reflns_odcompleteness_theta 66.97
_olex2_refinement_description
;
1. Fixed Uiso
 At 1.2 times of:
  All C(H) groups, All C(H,H) groups, All N(H) groups
 At 1.5 times of:
  All C(H,H,H) groups
2.a Ternary CH refined with riding coordinates:
 C3(H3), C4(H4), C5(H5), C8(H8), C16(H16), C19(H19), C20(H20)
2.b Secondary CH2 refined with riding coordinates:
 C10(H10A,H10B), C15(H15A,H15B), C17(H17A,H17B)
2.c Aromatic/amide H refined with riding coordinates:
 C1'(H1'), C5'(H5'), C6'(H6'), C7(H7), C7'(H7'), C8'(H8'), C13(H13), C14(H14),
 N2(H2), N1(H1)
2.d Idealised Me refined as rotating group:
 C11(H11A,H11B,H11C), C12(H12A,H12B,H12C), C22(H22A,H22B,H22C)
;
_olex2_submission_special_instructions 'No special instructions were received'
_oxdiff_exptl_absorpt_empirical_details
;
Empirical correction (ABSPACK) includes:
- Absorption correction using spherical harmonics
- Frame scaling
;
_oxdiff_exptl_absorpt_empirical_full_max 1.457
_oxdiff_exptl_absorpt_empirical_full_min 0.570

loop_
_space_group_symop_operation_xyz
'x, y, z'
'-x, y, -z'
'x+1/2, y+1/2, z+1/2'
'-x+1/2, y+1/2, -z+1/2'

loop_
_atom_site_label
_atom_site_type_symbol
_atom_site_fract_x
_atom_site_fract_y
_atom_site_fract_z
_atom_site_U_iso_or_equiv
_atom_site_adp_type
_atom_site_occupancy
_atom_site_site_symmetry_order
_atom_site_calc_flag
_atom_site_refinement_flags_posn
_atom_site_refinement_flags_adp
_atom_site_refinement_flags_occupancy
_atom_site_disorder_assembly
_atom_site_disorder_group
C1 C 0.57816(11) 0.6164(4) 0.37097(10) 0.0527(5) Uani 1 1 d . . . . .
C1' C 0.39692(14) 0.4773(6) 0.46041(10) 0.0667(7) Uani 1 1 d . . . . .
H1' H 0.4291 0.4980 0.4903 0.080 Uiso 1 1 calc R . . . .
C3 C 0.47029(11) 0.7700(4) 0.36091(9) 0.0495(5) Uani 1 1 d . . . . .
H3 H 0.4414 0.7335 0.3272 0.059 Uiso 1 1 calc R . . . .
C3' C 0.38753(11) 0.6179(5) 0.41610(9) 0.0562(6) Uani 1 1 d . . . . .
C4 C 0.51656(11) 0.9679(4) 0.34958(9) 0.0487(5) Uani 1 1 d . . . . .
H4 H 0.5126 1.0887 0.3761 0.058 Uiso 1 1 calc R . . . .
C4' C 0.33364(11) 0.5230(5) 0.38060(9) 0.0544(6) Uani 1 1 d . . . . .
C5 C 0.49880(12) 1.0697(5) 0.29230(10) 0.0599(6) Uani 1 1 d . . . . .
H5 H 0.5266 1.2044 0.2910 0.072 Uiso 1 1 calc R . . . .
C5' C 0.30010(13) 0.5824(6) 0.32931(11) 0.0712(8) Uani 1 1 d . . . . .
H5' H 0.3114 0.7133 0.3117 0.085 Uiso 1 1 calc R . . . .
C6 C 0.51952(13) 0.9024(5) 0.25173(10) 0.0644(7) Uani 1 1 d . . . . .
C6' C 0.25083(16) 0.4446(8) 0.30588(14) 0.0926(10) Uani 1 1 d . . . . .
H6' H 0.2284 0.4831 0.2720 0.111 Uiso 1 1 calc R . . . .
C7 C 0.58083(13) 0.8318(6) 0.26181(10) 0.0650(7) Uani 1 1 d . . . . .
H7 H 0.5967 0.7300 0.2382 0.078 Uiso 1 1 calc R . . . .
C7' C 0.23281(17) 0.2459(8) 0.33144(17) 0.0957(11) Uani 1 1 d . . . . .
H7' H 0.1992 0.1554 0.3139 0.115 Uiso 1 1 calc R . . . .
C8 C 0.62575(11) 0.9144(5) 0.31134(8) 0.0521(5) Uani 1 1 d . . . . .
H8 H 0.6303 1.0794 0.3077 0.063 Uiso 1 1 calc R . . . .
C8' C 0.26376(16) 0.1822(6) 0.38175(14) 0.0803(9) Uani 1 1 d . . . . .
H8' H 0.2520 0.0507 0.3988 0.096 Uiso 1 1 calc R . . . .
C9 C 0.58729(11) 0.8711(4) 0.36081(9) 0.0470(5) Uani 1 1 d . . . . .
C9' C 0.31385(12) 0.3254(5) 0.40599(10) 0.0615(6) Uani 1 1 d . . . . .
C10 C 0.42797(12) 0.8181(5) 0.40508(10) 0.0591(6) Uani 1 1 d . . . . .
H10A H 0.4562 0.8606 0.4382 0.071 Uiso 1 1 calc R . . . .
H10B H 0.3991 0.9456 0.3941 0.071 Uiso 1 1 calc R . . . .
C11 C 0.42769(15) 1.1535(6) 0.28184(14) 0.0790(8) Uani 1 1 d . . . . .
H11A H 0.3984 1.0255 0.2795 0.118 Uiso 1 1 calc GR . . . .
H11B H 0.4207 1.2371 0.2484 0.118 Uiso 1 1 calc GR . . . .
H11C H 0.4193 1.2506 0.3111 0.118 Uiso 1 1 calc GR . . . .
C12 C 0.47226(18) 0.8253(8) 0.20326(13) 0.0947(11) Uani 1 1 d . . . . .
H12A H 0.4334 0.7642 0.2152 0.142 Uiso 1 1 calc GR . . . .
H12B H 0.4927 0.7101 0.1840 0.142 Uiso 1 1 calc GR . . . .
H12C H 0.4605 0.9524 0.1796 0.142 Uiso 1 1 calc GR . . . .
C13 C 0.69357(12) 0.8123(5) 0.31409(9) 0.0587(6) Uani 1 1 d . . . . .
H13 H 0.6978 0.6568 0.3207 0.070 Uiso 1 1 calc R . . . .
C14 C 0.74745(12) 0.9268(6) 0.30786(9) 0.0617(6) Uani 1 1 d . . . . .
H14 H 0.7434 1.0816 0.3004 0.074 Uiso 1 1 calc R . . . .
C15 C 0.81452(13) 0.8228(7) 0.31200(11) 0.0710(7) Uani 1 1 d . . . . .
H15A H 0.8298 0.8367 0.2770 0.085 Uiso 1 1 calc R . . . .
H15B H 0.8108 0.6618 0.3195 0.085 Uiso 1 1 calc R . . . .
C16 C 0.86666(12) 0.9254(6) 0.35519(11) 0.0669(7) Uani 1 1 d . . . . .
H16 H 0.8763 1.0798 0.3437 0.080 Uiso 1 1 calc R . . . .
C17 C 0.84251(12) 0.9410(6) 0.41070(10) 0.0639(7) Uani 1 1 d . . . . .
H17A H 0.8176 0.8052 0.4165 0.077 Uiso 1 1 calc R . . . .
H17B H 0.8802 0.9471 0.4390 0.077 Uiso 1 1 calc R . . . .
C18 C 0.80009(13) 1.1470(5) 0.41510(11) 0.0634(7) Uani 1 1 d . . . . .
C19 C 0.73479(11) 1.1317(5) 0.43502(10) 0.0566(6) Uani 1 1 d . . . . .
H19 H 0.7095 1.2735 0.4330 0.068 Uiso 1 1 calc R . . . .
C20 C 0.69505(11) 0.9212(5) 0.42812(8) 0.0514(5) Uani 1 1 d . . . . .
H20 H 0.7136 0.7916 0.4107 0.062 Uiso 1 1 calc R . . . .
C21 C 0.62215(11) 0.9567(4) 0.41586(8) 0.0487(5) Uani 1 1 d . . . . .
C22 C 0.92959(15) 0.7859(9) 0.35887(15) 0.0948(11) Uani 1 1 d . . . . .
H22A H 0.9213 0.6342 0.3705 0.142 Uiso 1 1 calc GR . . . .
H22B H 0.9631 0.8551 0.3845 0.142 Uiso 1 1 calc GR . . . .
H22C H 0.9441 0.7804 0.3239 0.142 Uiso 1 1 calc GR . . . .
N2 N 0.51474(10) 0.5819(4) 0.37465(9) 0.0598(5) Uani 1 1 d . . . . .
H2 H 0.5009 0.4529 0.3848 0.072 Uiso 1 1 calc R . . . .
N1 N 0.35303(11) 0.3042(5) 0.45483(9) 0.0715(7) Uani 1 1 d . . . . .
H1 H 0.3503 0.1982 0.4782 0.086 Uiso 1 1 calc R . . . .
O1 O 0.62151(9) 0.4730(3) 0.37686(9) 0.0741(5) Uani 1 1 d . . . . .
O2 O 0.81593(13) 1.3351(4) 0.40141(12) 0.1009(8) Uani 1 1 d . . . . .
O3 O 0.72664(8) 0.9866(4) 0.48005(6) 0.0634(5) Uani 1 1 d . . . . .
O4 O 0.59234(8) 1.0393(4) 0.44949(7) 0.0672(5) Uani 1 1 d . . . . .

loop_
_atom_site_aniso_label
_atom_site_aniso_U_11
_atom_site_aniso_U_22
_atom_site_aniso_U_33
_atom_site_aniso_U_23
_atom_site_aniso_U_13
_atom_site_aniso_U_12
C1 0.0542(12) 0.0398(13) 0.0648(13) -0.0031(10) 0.0110(10) -0.0011(11)
C1' 0.0646(14) 0.083(2) 0.0527(12) 0.0078(13) 0.0099(10) 0.0018(14)
C3 0.0519(12) 0.0398(13) 0.0569(11) -0.0059(9) 0.0077(9) -0.0004(9)
C3' 0.0538(12) 0.0621(17) 0.0545(12) 0.0011(11) 0.0135(9) 0.0048(11)
C4 0.0524(11) 0.0367(12) 0.0559(11) -0.0026(9) 0.0043(9) 0.0005(9)
C4' 0.0502(11) 0.0578(16) 0.0570(12) 0.0008(10) 0.0137(9) 0.0048(10)
C5 0.0619(13) 0.0497(15) 0.0649(13) 0.0084(11) -0.0021(11) 0.0002(11)
C5' 0.0637(15) 0.080(2) 0.0667(15) 0.0129(14) -0.0001(12) 0.0055(15)
C6 0.0679(15) 0.0735(19) 0.0501(12) 0.0036(12) 0.0030(10) -0.0051(13)
C6' 0.0751(19) 0.113(3) 0.0825(19) 0.004(2) -0.0129(15) -0.008(2)
C7 0.0673(15) 0.0767(19) 0.0506(12) -0.0102(12) 0.0077(10) -0.0015(14)
C7' 0.0729(19) 0.101(3) 0.111(2) -0.017(2) 0.0048(18) -0.0230(19)
C8 0.0554(12) 0.0537(15) 0.0476(11) -0.0018(10) 0.0088(9) -0.0037(10)
C8' 0.0736(18) 0.069(2) 0.101(2) 0.0041(16) 0.0205(16) -0.0115(15)
C9 0.0486(11) 0.0411(13) 0.0514(11) -0.0023(9) 0.0075(9) -0.0006(9)
C9' 0.0583(13) 0.0613(16) 0.0684(14) 0.0076(12) 0.0213(11) 0.0043(12)
C10 0.0594(13) 0.0568(16) 0.0622(13) -0.0067(11) 0.0120(10) 0.0021(12)
C11 0.0722(17) 0.072(2) 0.0875(18) 0.0098(16) -0.0083(14) 0.0121(15)
C12 0.085(2) 0.121(3) 0.0715(17) -0.013(2) -0.0135(15) -0.003(2)
C13 0.0593(13) 0.0657(18) 0.0524(11) -0.0050(12) 0.0120(10) 0.0000(12)
C14 0.0601(14) 0.0740(19) 0.0514(12) 0.0006(12) 0.0097(10) -0.0016(13)
C15 0.0613(14) 0.089(2) 0.0656(14) -0.0020(15) 0.0187(11) -0.0038(14)
C16 0.0541(13) 0.079(2) 0.0693(14) 0.0060(14) 0.0155(11) -0.0041(13)
C17 0.0531(13) 0.0715(19) 0.0665(14) -0.0013(13) 0.0069(10) -0.0014(13)
C18 0.0583(13) 0.0601(18) 0.0708(15) -0.0052(13) 0.0058(11) -0.0093(12)
C19 0.0546(12) 0.0518(15) 0.0616(13) -0.0077(11) 0.0023(10) 0.0014(11)
C20 0.0553(12) 0.0521(14) 0.0464(11) -0.0001(10) 0.0064(9) -0.0024(11)
C21 0.0533(11) 0.0427(13) 0.0505(11) -0.0011(9) 0.0084(9) -0.0047(10)
C22 0.0598(16) 0.124(3) 0.101(2) -0.010(2) 0.0152(15) 0.0052(19)
N2 0.0554(11) 0.0360(11) 0.0901(14) 0.0009(10) 0.0175(10) -0.0023(9)
N1 0.0756(14) 0.0794(18) 0.0628(12) 0.0219(12) 0.0212(10) 0.0036(13)
O1 0.0610(10) 0.0449(11) 0.1163(15) 0.0075(10) 0.0128(9) 0.0104(9)
O2 0.0953(15) 0.0629(16) 0.151(2) -0.0001(15) 0.0395(15) -0.0206(13)
O3 0.0599(9) 0.0815(14) 0.0469(8) -0.0049(8) 0.0016(6) 0.0032(9)
O4 0.0602(9) 0.0862(15) 0.0568(9) -0.0182(9) 0.0138(7) -0.0042(9)

loop_
_atom_type_symbol
_atom_type_description
_atom_type_scat_dispersion_real
_atom_type_scat_dispersion_imag
_atom_type_scat_source
C C 0.0181 0.0091 'International Tables Vol C Tables 4.2.6.8 and 6.1.1.4'
H H 0.0000 0.0000 'International Tables Vol C Tables 4.2.6.8 and 6.1.1.4'
N N 0.0311 0.0180 'International Tables Vol C Tables 4.2.6.8 and 6.1.1.4'
O O 0.0492 0.0322 'International Tables Vol C Tables 4.2.6.8 and 6.1.1.4'

loop_
_geom_angle_atom_site_label_1
_geom_angle_atom_site_label_2
_geom_angle_atom_site_label_3
_geom_angle
_geom_angle_site_symmetry_1
_geom_angle_site_symmetry_3
_geom_angle_publ_flag
N2 C1 C9 107.6(2) . . ?
O1 C1 C9 126.2(2) . . ?
O1 C1 N2 126.1(2) . . ?
N1 C1' C3' 110.8(2) . . ?
C10 C3 C4 114.8(2) . . ?
N2 C3 C4 103.51(17) . . ?
N2 C3 C10 112.2(2) . . ?
C1' C3' C4' 105.7(2) . . ?
C1' C3' C10 127.4(2) . . ?
C4' C3' C10 126.8(2) . . ?
C5 C4 C3 112.84(19) . . ?
C5 C4 C9 113.71(19) . . ?
C9 C4 C3 105.98(18) . . ?
C5' C4' C3' 134.6(3) . . ?
C5' C4' C9' 118.5(3) . . ?
C9' C4' C3' 107.0(2) . . ?
C6 C5 C4 108.3(2) . . ?
C6 C5 C11 116.6(2) . . ?
C11 C5 C4 112.2(2) . . ?
C6' C5' C4' 118.7(3) . . ?
C7 C6 C5 115.4(2) . . ?
C7 C6 C12 123.2(3) . . ?
C12 C6 C5 121.3(3) . . ?
C5' C6' C7' 121.9(3) . . ?
C6 C7 C8 120.8(2) . . ?
C8' C7' C6' 121.5(3) . . ?
C7 C8 C9 105.68(18) . . ?
C13 C8 C7 111.2(2) . . ?
C13 C8 C9 117.55(19) . . ?
C7' C8' C9' 116.5(3) . . ?
C1 C9 C4 104.75(19) . . ?
C1 C9 C8 111.90(19) . . ?
C1 C9 C21 102.97(19) . . ?
C4 C9 C8 111.20(18) . . ?
C21 C9 C4 110.30(18) . . ?
C21 C9 C8 114.97(17) . . ?
C8' C9' C4' 122.9(3) . . ?
N1 C9' C4' 107.7(2) . . ?
N1 C9' C8' 129.3(3) . . ?
C3' C10 C3 112.2(2) . . ?
C14 C13 C8 125.0(3) . . ?
C13 C14 C15 124.1(3) . . ?
C14 C15 C16 115.7(3) . . ?
C15 C16 C17 111.9(2) . . ?
C22 C16 C15 109.5(3) . . ?
C22 C16 C17 111.0(2) . . ?
C18 C17 C16 112.2(3) . . ?
C19 C18 C17 122.1(2) . . ?
O2 C18 C17 122.1(3) . . ?
O2 C18 C19 115.8(3) . . ?
C20 C19 C18 121.2(2) . . ?
O3 C19 C18 120.2(2) . . ?
O3 C19 C20 58.05(15) . . ?
C19 C20 C21 115.2(2) . . ?
O3 C20 C19 59.51(15) . . ?
O3 C20 C21 117.59(19) . . ?
C20 C21 C9 117.44(18) . . ?
O4 C21 C9 122.1(2) . . ?
O4 C21 C20 120.3(2) . . ?
C1 N2 C3 117.3(2) . . ?
C1' N1 C9' 108.8(2) . . ?
C20 O3 C19 62.44(15) . . ?

loop_
_geom_bond_atom_site_label_1
_geom_bond_atom_site_label_2
_geom_bond_distance
_geom_bond_site_symmetry_2
_geom_bond_publ_flag
C1 C9 1.534(3) . ?
C1 N2 1.334(3) . ?
C1 O1 1.220(3) . ?
C1' C3' 1.370(4) . ?
C1' N1 1.353(4) . ?
C3 C4 1.553(3) . ?
C3 C10 1.522(3) . ?
C3 N2 1.444(3) . ?
C3' C4' 1.428(4) . ?
C3' C10 1.488(4) . ?
C4 C5 1.542(3) . ?
C4 C9 1.548(3) . ?
C4' C5' 1.406(3) . ?
C4' C9' 1.409(4) . ?
C5 C6 1.513(4) . ?
C5 C11 1.528(4) . ?
C5' C6' 1.361(5) . ?
C6 C7 1.316(4) . ?
C6 C12 1.507(4) . ?
C6' C7' 1.405(6) . ?
C7 C8 1.511(3) . ?
C7' C8' 1.374(5) . ?
C8 C9 1.576(3) . ?
C8 C13 1.509(3) . ?
C8' C9' 1.398(4) . ?
C9 C21 1.538(3) . ?
C9' N1 1.365(4) . ?
C13 C14 1.323(4) . ?
C14 C15 1.497(4) . ?
C15 C16 1.529(4) . ?
C16 C17 1.536(4) . ?
C16 C22 1.522(4) . ?
C17 C18 1.505(4) . ?
C18 C19 1.497(4) . ?
C18 O2 1.215(4) . ?
C19 C20 1.478(4) . ?
C19 O3 1.437(3) . ?
C20 C21 1.500(3) . ?
C20 O3 1.415(3) . ?
C21 O4 1.207(3) . ?

loop_
_geom_torsion_atom_site_label_1
_geom_torsion_atom_site_label_2
_geom_torsion_atom_site_label_3
_geom_torsion_atom_site_label_4
_geom_torsion
_geom_torsion_site_symmetry_1
_geom_torsion_site_symmetry_2
_geom_torsion_site_symmetry_3
_geom_torsion_site_symmetry_4
_geom_torsion_publ_flag
C1 C9 C21 C20 81.3(2) . . . . ?
C1 C9 C21 O4 -95.0(3) . . . . ?
C1' C3' C4' C5' -179.7(3) . . . . ?
C1' C3' C4' C9' -0.6(3) . . . . ?
C1' C3' C10 C3 106.7(3) . . . . ?
C3 C4 C5 C6 -73.4(2) . . . . ?
C3 C4 C5 C11 56.7(3) . . . . ?
C3 C4 C9 C1 6.9(2) . . . . ?
C3 C4 C9 C8 127.9(2) . . . . ?
C3 C4 C9 C21 -103.3(2) . . . . ?
C3' C1' N1 C9' 0.7(3) . . . . ?
C3' C4' C5' C6' 177.7(3) . . . . ?
C3' C4' C9' C8' -177.2(3) . . . . ?
C3' C4' C9' N1 1.0(3) . . . . ?
C4 C3 C10 C3' -176.85(19) . . . . ?
C4 C3 N2 C1 -4.1(3) . . . . ?
C4 C5 C6 C7 -52.0(3) . . . . ?
C4 C5 C6 C12 128.2(3) . . . . ?
C4 C9 C21 C20 -167.4(2) . . . . ?
C4 C9 C21 O4 16.3(3) . . . . ?
C4' C3' C10 C3 -68.4(3) . . . . ?
C4' C5' C6' C7' 0.0(5) . . . . ?
C4' C9' N1 C1' -1.1(3) . . . . ?
C5 C4 C9 C1 -117.6(2) . . . . ?
C5 C4 C9 C8 3.4(3) . . . . ?
C5 C4 C9 C21 132.2(2) . . . . ?
C5 C6 C7 C8 0.6(4) . . . . ?
C5' C4' C9' C8' 2.0(4) . . . . ?
C5' C4' C9' N1 -179.7(2) . . . . ?
C5' C6' C7' C8' 0.7(6) . . . . ?
C6 C7 C8 C9 51.9(4) . . . . ?
C6 C7 C8 C13 -179.5(3) . . . . ?
C6' C7' C8' C9' 0.1(5) . . . . ?
C7 C8 C9 C1 66.6(3) . . . . ?
C7 C8 C9 C4 -50.1(3) . . . . ?
C7 C8 C9 C21 -176.4(2) . . . . ?
C7 C8 C13 C14 111.8(3) . . . . ?
C7' C8' C9' C4' -1.4(4) . . . . ?
C7' C8' C9' N1 -179.2(3) . . . . ?
C8 C9 C21 C20 -40.7(3) . . . . ?
C8 C9 C21 O4 143.0(2) . . . . ?
C8 C13 C14 C15 178.6(2) . . . . ?
C8' C9' N1 C1' 177.0(3) . . . . ?
C9 C1 N2 C3 8.8(3) . . . . ?
C9 C4 C5 C6 47.3(3) . . . . ?
C9 C4 C5 C11 177.4(2) . . . . ?
C9 C8 C13 C14 -126.2(3) . . . . ?
C9' C4' C5' C6' -1.2(4) . . . . ?
C10 C3 C4 C5 -114.7(2) . . . . ?
C10 C3 C4 C9 120.3(2) . . . . ?
C10 C3 N2 C1 -128.4(2) . . . . ?
C10 C3' C4' C5' -3.7(5) . . . . ?
C10 C3' C4' C9' 175.3(2) . . . . ?
C11 C5 C6 C7 -179.6(3) . . . . ?
C11 C5 C6 C12 0.6(4) . . . . ?
C12 C6 C7 C8 -179.6(3) . . . . ?
C13 C8 C9 C1 -58.1(3) . . . . ?
C13 C8 C9 C4 -174.9(2) . . . . ?
C13 C8 C9 C21 58.9(3) . . . . ?
C13 C14 C15 C16 -121.4(3) . . . . ?
C14 C15 C16 C17 50.2(4) . . . . ?
C14 C15 C16 C22 173.7(3) . . . . ?
C15 C16 C17 C18 -81.5(3) . . . . ?
C16 C17 C18 C19 130.8(3) . . . . ?
C16 C17 C18 O2 -47.3(4) . . . . ?
C17 C18 C19 C20 -27.9(3) . . . . ?
C17 C18 C19 O3 40.7(3) . . . . ?
C18 C19 C20 C21 -143.1(2) . . . . ?
C18 C19 C20 O3 108.4(2) . . . . ?
C18 C19 O3 C20 -110.0(3) . . . . ?
C19 C20 C21 C9 116.7(2) . . . . ?
C19 C20 C21 O4 -66.9(3) . . . . ?
C21 C20 O3 C19 -104.5(2) . . . . ?
C22 C16 C17 C18 155.9(3) . . . . ?
N2 C1 C9 C4 -9.4(2) . . . . ?
N2 C1 C9 C8 -130.0(2) . . . . ?
N2 C1 C9 C21 106.0(2) . . . . ?
N2 C3 C4 C5 122.7(2) . . . . ?
N2 C3 C4 C9 -2.4(2) . . . . ?
N2 C3 C10 C3' -59.0(3) . . . . ?
N1 C1' C3' C4' 0.0(3) . . . . ?
N1 C1' C3' C10 -175.9(2) . . . . ?
O1 C1 C9 C4 173.4(2) . . . . ?
O1 C1 C9 C8 52.8(3) . . . . ?
O1 C1 C9 C21 -71.2(3) . . . . ?
O1 C1 N2 C3 -174.0(2) . . . . ?
O2 C18 C19 C20 150.3(3) . . . . ?
O2 C18 C19 O3 -141.1(3) . . . . ?
O3 C19 C20 C21 108.5(2) . . . . ?
O3 C20 C21 C9 -176.1(2) . . . . ?
O3 C20 C21 O4 0.3(4) . . . . ?

loop_
_smtbx_masks_void_nr
_smtbx_masks_void_average_x
_smtbx_masks_void_average_y
_smtbx_masks_void_average_z
_smtbx_masks_void_volume
_smtbx_masks_void_count_electrons
_smtbx_masks_void_content
1 0.000 -0.892 0.500 326.2 74.4 ?
2 0.500 0.050 0.000 326.2 74.4 ?
